data_4133592
loop_
_publ_author_name
'Zhu, Xiaotao'
'Deng, Weili'
'Chiou, Mong-Feng'
'Ye, Changqing'
'Jian, Wujun'
'Zeng, Yuehua'
'Jiao, Yihang'
'Ge, Liang'
'Li, Yajun'
'Zhang, Xinhao'
'Bao, Hongli'

_publ_section_title
;
 Copper-Catalyzed Radical 1,4-Difunctionalization of 1,3-Enynes with Alkyl
 Diacyl Peroxides and N-Fluorobenzenesulfonimide.
;
_journal_issue 1
_journal_name_full 'Journal of the American Chemical Society'
_journal_page_first 548
_journal_page_last 559
_journal_paper_doi 10.1021/jacs.8b11499
_journal_volume 141
_journal_year 2019
_chemical_formula_sum 'C27 H24 N2 O4 S2'
_chemical_formula_weight 504.60
_space_group_crystal_system orthorhombic
_space_group_IT_number 29
_space_group_name_Hall 'P 2c -2ac'
_space_group_name_H-M_alt 'P c a 21'
_atom_sites_solution_hydrogens geom
_audit_creation_method SHELXL-2017/1
_cell_angle_alpha 90
_cell_angle_beta 90
_cell_angle_gamma 90
_cell_formula_units_Z 8
_cell_length_a 20.66(2)
_cell_length_b 10.256(12)
_cell_length_c 25.26(3)
_cell_measurement_reflns_used 7141
_cell_measurement_temperature 293(2)
_cell_measurement_theta_max 26.4231
_cell_measurement_theta_min 2.6147
_cell_volume 5352(10)
_computing_cell_refinement 'CrystalClear (Rigaku Inc., 2008)'
_computing_data_collection 'CrystalClear (Rigaku Inc., 2008)'
_computing_data_reduction 'CrystalClear (Rigaku Inc., 2008)'
_computing_structure_refinement 'SHELXL-2017/1 (Sheldrick, 2017)'
_computing_structure_solution 'SHELXT 2014/5 (Sheldrick, 2014)'
_diffrn_ambient_temperature 293(2)
_diffrn_detector_area_resol_mean 28.5714
_diffrn_measured_fraction_theta_full 91.8000
_diffrn_measured_fraction_theta_max 26.4231
_diffrn_measurement_device_type 'Saturn724+ (2x2 bin mode)'
_diffrn_measurement_method CCD_Profile_fitting
_diffrn_radiation_type MoK\a
_diffrn_radiation_wavelength 0.71073
_diffrn_reflns_av_R_equivalents 0.1148
_diffrn_reflns_av_unetI/netI 0.3365
_diffrn_reflns_Laue_measured_fraction_full 0.929
_diffrn_reflns_Laue_measured_fraction_max 0.913
_diffrn_reflns_limit_h_max 25
_diffrn_reflns_limit_h_min -22
_diffrn_reflns_limit_k_max 10
_diffrn_reflns_limit_k_min -12
_diffrn_reflns_limit_l_max 16
_diffrn_reflns_limit_l_min -31
_diffrn_reflns_number 13706
_diffrn_reflns_point_group_measured_fraction_full 0.548
_diffrn_reflns_point_group_measured_fraction_max 0.531
_diffrn_reflns_theta_full 26.4231
_diffrn_reflns_theta_max 26.440
_diffrn_reflns_theta_min 2.742
_diffrn_source 'Sealed Tube'
_exptl_absorpt_coefficient_mu 0.233
_exptl_absorpt_correction_T_max 1.0000
_exptl_absorpt_correction_T_min 0.6948
_exptl_absorpt_correction_type multi-scan
_exptl_absorpt_process_details 'CrystalClear (Rigaku Inc., 2008)'
_exptl_crystal_colour White
_exptl_crystal_density_diffrn 1.253
_exptl_crystal_description Prism
_exptl_crystal_F_000 2112
_exptl_crystal_size_max 0.28
_exptl_crystal_size_mid 0.26
_exptl_crystal_size_min 0.25
_refine_diff_density_max 0.815
_refine_diff_density_min -0.314
_refine_diff_density_rms 0.076
_refine_ls_abs_structure_details
;
 Classical Flack method preferred over Parsons because s.u. lower.
;
_refine_ls_abs_structure_Flack 0.33(17)
_refine_ls_extinction_coef 0.019(4)
_refine_ls_extinction_expression Fc^*^=kFc[1+0.001xFc^2^\l^3^/sin(2\q)]^-1/4^
_refine_ls_extinction_method 'SHELXL-2017/1 (Sheldrick 2017)'
_refine_ls_goodness_of_fit_ref 0.908
_refine_ls_hydrogen_treatment constr
_refine_ls_matrix_type full
_refine_ls_number_parameters 632
_refine_ls_number_reflns 5843
_refine_ls_number_restraints 43
_refine_ls_restrained_S_all 0.911
_refine_ls_R_factor_all 0.1353
_refine_ls_R_factor_gt 0.0942
_refine_ls_shift/su_max 0.004
_refine_ls_shift/su_mean 0.001
_refine_ls_structure_factor_coef Fsqd
_refine_ls_weighting_details 'w=1/[\s^2^(Fo^2^)+(0.1647P)^2^] where P=(Fo^2^+2Fc^2^)/3'
_refine_ls_weighting_scheme calc
_refine_ls_wR_factor_gt 0.2296
_refine_ls_wR_factor_ref 0.2934
_reflns_Friedel_coverage 0.136
_reflns_Friedel_fraction_full 0.147
_reflns_Friedel_fraction_max 0.130
_reflns_number_gt 2408
_reflns_number_total 5843
_reflns_threshold_expression 'I > 2\s(I)'
_cod_data_source_file ja8b11499_si_007.cif
_cod_data_source_block 38b
_cod_depositor_comments
;
The following automatic conversions were performed:

data item '_exptl_absorpt_correction_type' value 'Multi-scan' was
changed to 'multi-scan' in accordance with the
/home/saulius/struct/COD-crude-data/automatic-downloads/DataCite-retrospective/ACS/depositions/lib/dictionaries/cif_core.dic
dictionary named 'cif_core.dic' version 2.4.2 last updated on
2011-04-26.

Automatic conversion script
Id: cif_fix_values 6909 2019-04-08 15:41:33Z antanas 

2020-08-05
Z value and formula fixed to values more according to usual
chemical conventions.                 miguel
;
_cod_original_formula_sum 'C54 H48 N4 O8 S4'
_cod_original_formula_weight 1009.20
_cod_original_formula_units_Z 4
_cod_original_cell_volume 5351(11)
_cod_database_code 4133592
_shelx_shelxl_version_number 2017/1
_shelx_space_group_comment
;
The symmetry employed for this shelxl refinement is uniquely defined
by the following loop, which should always be used as a source of
symmetry information in preference to the above space-group names.
They are only intended as comments.
;

loop_
_space_group_symop_operation_xyz
'x, y, z'
'-x, -y, z+1/2'
'-x+1/2, y, z+1/2'
'x+1/2, -y, z'

loop_
_atom_site_label
_atom_site_type_symbol
_atom_site_fract_x
_atom_site_fract_y
_atom_site_fract_z
_atom_site_U_iso_or_equiv
_atom_site_adp_type
_atom_site_occupancy
_atom_site_site_symmetry_order
_atom_site_calc_flag
_atom_site_refinement_flags_posn
_atom_site_refinement_flags_adp
S1 S 0.21312(14) 0.5083(3) 0.42504(11) 0.0545(7) Uani 1 1 d . .
S2 S 0.14251(15) 0.3119(3) 0.36041(14) 0.0656(8) Uani 1 1 d . .
S3 S 0.60352(16) 0.8001(3) 0.62984(13) 0.0656(8) Uani 1 1 d . .
S4 S 0.52834(16) 0.9926(3) 0.56781(12) 0.0631(8) Uani 1 1 d . .
O1 O 0.1812(5) 0.4312(8) 0.4646(3) 0.076(2) Uani 1 1 d . .
O2 O 0.2822(4) 0.5206(10) 0.4264(4) 0.079(3) Uani 1 1 d . .
O3 O 0.1677(5) 0.2106(8) 0.3941(4) 0.086(3) Uani 1 1 d . .
O4 O 0.1369(5) 0.2908(8) 0.3042(4) 0.080(3) Uani 1 1 d . .
O5 O 0.5781(5) 0.6971(8) 0.5955(4) 0.084(3) Uani 1 1 d . .
O6 O 0.6108(5) 0.7761(9) 0.6866(4) 0.083(3) Uani 1 1 d . .
O7 O 0.5589(5) 0.9169(9) 0.5269(3) 0.076(2) Uani 1 1 d . .
O8 O 0.4584(4) 1.0018(11) 0.5694(5) 0.085(3) Uani 1 1 d . .
N1 N 0.1910(5) 0.4429(8) 0.3654(4) 0.057(2) Uani 1 1 d . .
N2 N 0.2326(7) 0.0060(14) 0.2582(5) 0.092(4) Uani 1 1 d . .
N3 N 0.5522(5) 0.9323(8) 0.6257(3) 0.056(2) Uani 1 1 d . .
N4 N 0.5236(8) 0.4746(15) 0.7291(7) 0.115(5) Uani 1 1 d . .
C1 C 0.3603(7) 0.199(2) 0.3982(6) 0.104(5) Uani 1 1 d . .
H1 H 0.351516 0.290183 0.398861 0.125 Uiso 1 1 calc R U
C2 C 0.3988(9) 0.138(3) 0.4381(6) 0.120(7) Uani 1 1 d . .
H2 H 0.414268 0.188583 0.467003 0.144 Uiso 1 1 calc R U
C3 C 0.4135(9) 0.010(2) 0.4355(7) 0.105(5) Uani 1 1 d . U
H3 H 0.440764 -0.026276 0.462036 0.126 Uiso 1 1 calc R U
C4 C 0.3907(10) -0.0715(18) 0.3958(7) 0.110(5) Uani 1 1 d . U
H4 H 0.399763 -0.162332 0.395042 0.132 Uiso 1 1 calc R U
C5 C 0.3532(8) -0.0098(15) 0.3568(6) 0.088(4) Uani 1 1 d . .
H5 H 0.339205 -0.061636 0.327852 0.106 Uiso 1 1 calc R U
C6 C 0.3353(6) 0.1161(14) 0.3569(5) 0.074(3) Uani 1 1 d . .
C7 C 0.2944(6) 0.1759(12) 0.3148(5) 0.065(3) Uani 1 1 d . .
C8 C 0.2862(6) 0.3002(12) 0.3043(5) 0.063(3) Uani 1 1 d . .
C9 C 0.2750(6) 0.4238(12) 0.2940(5) 0.068(3) Uani 1 1 d . .
C10 C 0.3154(7) 0.5022(12) 0.2529(6) 0.076(4) Uani 1 1 d . .
H10A H 0.346225 0.443465 0.234741 0.091 Uiso 1 1 calc R U
H10B H 0.340508 0.571116 0.271178 0.091 Uiso 1 1 calc R U
C11 C 0.2675(8) 0.5667(15) 0.2107(5) 0.090(4) Uani 1 1 d . .
H11A H 0.292624 0.619572 0.185120 0.108 Uiso 1 1 calc R U
H11B H 0.244636 0.497438 0.190778 0.108 Uiso 1 1 calc R U
C12 C 0.2189(8) 0.6520(16) 0.2386(6) 0.098(5) Uani 1 1 d . .
H12A H 0.190201 0.693671 0.212134 0.118 Uiso 1 1 calc R U
H12B H 0.241861 0.721866 0.258050 0.118 Uiso 1 1 calc R U
C13 C 0.1772(6) 0.5706(12) 0.2782(4) 0.069(3) Uani 1 1 d . .
H13A H 0.153247 0.501712 0.258944 0.083 Uiso 1 1 calc R U
H13B H 0.145438 0.627688 0.296160 0.083 Uiso 1 1 calc R U
C14 C 0.2236(6) 0.5079(10) 0.3196(5) 0.060(3) Uani 1 1 d . .
H14 H 0.247761 0.582892 0.335461 0.072 Uiso 1 1 calc R U
C15 C 0.1779(6) 0.6679(10) 0.4233(4) 0.061(3) Uani 1 1 d . .
C16 C 0.2180(8) 0.7763(14) 0.4175(6) 0.089(4) Uani 1 1 d . .
H16 H 0.263773 0.767499 0.415789 0.106 Uiso 1 1 calc R U
C17 C 0.1873(10) 0.9023(15) 0.4141(7) 0.102(5) Uani 1 1 d . U
H17 H 0.212867 0.978601 0.409892 0.122 Uiso 1 1 calc R U
C18 C 0.1226(10) 0.9116(15) 0.4170(6) 0.098(5) Uani 1 1 d . .
H18 H 0.103327 0.995545 0.414788 0.118 Uiso 1 1 calc R U
C19 C 0.0833(9) 0.8064(13) 0.4229(6) 0.093(4) Uani 1 1 d . .
H19 H 0.037725 0.817876 0.424380 0.111 Uiso 1 1 calc R U
C20 C 0.1100(7) 0.6800(12) 0.4269(5) 0.077(4) Uani 1 1 d . .
H20 H 0.083134 0.605750 0.431826 0.092 Uiso 1 1 calc R U
C21 C 0.0260(7) 0.4321(13) 0.3538(5) 0.076(3) Uani 1 1 d . .
H21 H 0.039620 0.453870 0.319013 0.091 Uiso 1 1 calc R U
C22 C -0.0357(8) 0.4742(19) 0.3737(8) 0.106(6) Uani 1 1 d . .
H22 H -0.064452 0.525030 0.352876 0.128 Uiso 1 1 calc R U
C23 C -0.0508(8) 0.4371(18) 0.4244(8) 0.102(5) Uani 1 1 d . .
H23 H -0.091141 0.465290 0.438409 0.122 Uiso 1 1 calc R U
C24 C -0.0116(8) 0.3615(16) 0.4568(7) 0.094(4) Uani 1 1 d . .
H24 H -0.026100 0.336247 0.490928 0.113 Uiso 1 1 calc R U
C25 C 0.0490(7) 0.3229(12) 0.4389(5) 0.074(3) Uani 1 1 d . .
H25 H 0.077915 0.274983 0.460773 0.089 Uiso 1 1 calc R U
C26 C 0.0653(6) 0.3584(12) 0.3871(5) 0.070(3) Uani 1 1 d . .
C27 C 0.2582(7) 0.0810(14) 0.2826(5) 0.075(3) Uani 1 1 d . .
C28 C 0.3847(8) 0.6710(17) 0.5954(5) 0.091(4) Uani 1 1 d . .
H28 H 0.398722 0.759044 0.593001 0.109 Uiso 1 1 calc R U
C29 C 0.3418(9) 0.6244(19) 0.5572(6) 0.102(5) Uani 1 1 d . U
H29 H 0.325847 0.679312 0.529825 0.122 Uiso 1 1 calc R U
C30 C 0.3238(9) 0.499(2) 0.5607(6) 0.107(6) Uani 1 1 d . .
H30 H 0.294983 0.463887 0.534966 0.128 Uiso 1 1 calc R U
C31 C 0.3454(10) 0.422(2) 0.5993(7) 0.115(6) Uani 1 1 d . U
H31 H 0.330685 0.333775 0.599951 0.138 Uiso 1 1 calc R U
C32 C 0.3889(8) 0.4625(15) 0.6394(6) 0.086(4) Uani 1 1 d . .
H32 H 0.404069 0.404803 0.666136 0.104 Uiso 1 1 calc R U
C33 C 0.4084(6) 0.5945(14) 0.6372(4) 0.073(3) Uani 1 1 d . .
C34 C 0.4546(6) 0.6495(13) 0.6772(4) 0.066(3) Uani 1 1 d . .
C35 C 0.4629(7) 0.7746(14) 0.6892(5) 0.074(3) Uani 1 1 d . .
C36 C 0.4716(6) 0.8978(14) 0.7027(5) 0.073(3) Uani 1 1 d . .
C37 C 0.4354(8) 0.9660(18) 0.7491(6) 0.101(5) Uani 1 1 d . .
H37A H 0.405442 1.032471 0.734642 0.122 Uiso 1 1 calc R U
H37B H 0.409318 0.900775 0.768593 0.122 Uiso 1 1 calc R U
C38 C 0.4809(9) 1.0285(16) 0.7855(6) 0.098(5) Uani 1 1 d . .
H38A H 0.506092 0.959895 0.803912 0.118 Uiso 1 1 calc R U
H38B H 0.456065 1.076809 0.812692 0.118 Uiso 1 1 calc R U
C39 C 0.5287(8) 1.1238(14) 0.7583(6) 0.094(5) Uani 1 1 d . .
H39A H 0.504270 1.197951 0.743145 0.113 Uiso 1 1 calc R U
H39B H 0.559209 1.158768 0.784983 0.113 Uiso 1 1 calc R U
C40 C 0.5674(7) 1.0546(11) 0.7136(5) 0.073(3) Uani 1 1 d . .
H40A H 0.594345 1.118940 0.694471 0.088 Uiso 1 1 calc R U
H40B H 0.596408 0.987870 0.729133 0.088 Uiso 1 1 calc R U
C41 C 0.5195(6) 0.9897(12) 0.6751(5) 0.063(3) Uani 1 1 d . .
H41 H 0.492262 1.062922 0.661445 0.076 Uiso 1 1 calc R U
C42 C 0.5608(7) 1.1489(10) 0.5681(4) 0.062(3) Uani 1 1 d . .
C43 C 0.5196(9) 1.2626(13) 0.5752(6) 0.090(4) Uani 1 1 d . U
H43 H 0.473956 1.254625 0.578672 0.108 Uiso 1 1 calc R U
C44 C 0.5508(11) 1.3865(15) 0.5767(8) 0.119(6) Uani 1 1 d . .
H44 H 0.524691 1.461969 0.581275 0.142 Uiso 1 1 calc R U
C45 C 0.6183(11) 1.4033(17) 0.5718(7) 0.107(5) Uani 1 1 d . U
H45 H 0.637471 1.487402 0.573235 0.128 Uiso 1 1 calc R U
C46 C 0.6553(9) 1.2929(14) 0.5649(6) 0.096(5) Uani 1 1 d . .
H46 H 0.700997 1.301266 0.562567 0.116 Uiso 1 1 calc R U
C47 C 0.6273(8) 1.1680(11) 0.5611(5) 0.076(4) Uani 1 1 d . .
H47 H 0.654211 1.095110 0.553617 0.091 Uiso 1 1 calc R U
C48 C 0.6773(6) 0.8582(13) 0.6026(5) 0.066(3) Uani 1 1 d . .
C49 C 0.7185(7) 0.9374(13) 0.6337(5) 0.074(3) Uani 1 1 d . .
H49 H 0.706997 0.958189 0.669107 0.089 Uiso 1 1 calc R U
C50 C 0.7756(8) 0.9844(19) 0.6125(8) 0.101(6) Uani 1 1 d . .
H50 H 0.802571 1.039441 0.633259 0.122 Uiso 1 1 calc R U
C51 C 0.7946(7) 0.9517(17) 0.5602(7) 0.094(5) Uani 1 1 d . .
H51 H 0.833662 0.984323 0.545509 0.113 Uiso 1 1 calc R U
C52 C 0.7538(8) 0.8697(15) 0.5309(6) 0.083(4) Uani 1 1 d . .
H52 H 0.766526 0.844160 0.496255 0.100 Uiso 1 1 calc R U
C53 C 0.6949(7) 0.8244(14) 0.5512(5) 0.079(4) Uani 1 1 d . .
H53 H 0.667293 0.771340 0.530226 0.095 Uiso 1 1 calc R U
C54 C 0.4931(8) 0.5548(16) 0.7069(6) 0.088(4) Uani 1 1 d . .

loop_
_atom_site_aniso_label
_atom_site_aniso_U_11
_atom_site_aniso_U_22
_atom_site_aniso_U_33
_atom_site_aniso_U_23
_atom_site_aniso_U_13
_atom_site_aniso_U_12
S1 0.0483(17) 0.0558(14) 0.0593(14) 0.0005(12) -0.0037(12) -0.0048(11)
S2 0.0507(18) 0.0545(14) 0.0915(19) -0.0103(14) 0.0060(15) -0.0040(12)
S3 0.0548(19) 0.0576(14) 0.0845(17) 0.0068(14) 0.0084(14) 0.0031(12)
S4 0.056(2) 0.0700(18) 0.0634(16) -0.0043(13) -0.0057(13) 0.0071(13)
O1 0.084(7) 0.074(5) 0.072(4) 0.019(4) 0.006(4) -0.003(4)
O2 0.033(5) 0.133(8) 0.071(5) 0.001(5) -0.010(4) 0.006(4)
O3 0.065(7) 0.059(4) 0.136(8) 0.025(5) 0.009(6) 0.002(4)
O4 0.069(6) 0.071(5) 0.099(6) -0.044(5) 0.017(5) -0.019(4)
O5 0.075(7) 0.058(4) 0.119(7) -0.010(5) 0.014(6) -0.009(4)
O6 0.072(7) 0.085(6) 0.092(6) 0.028(5) 0.003(5) 0.017(5)
O7 0.076(7) 0.087(6) 0.065(4) -0.017(4) -0.006(4) -0.003(4)
O8 0.046(6) 0.116(7) 0.094(6) 0.021(5) -0.014(5) 0.004(5)
N1 0.048(6) 0.053(4) 0.070(5) 0.000(4) 0.001(4) -0.004(4)
N2 0.084(10) 0.107(9) 0.084(8) -0.009(7) -0.007(7) 0.012(7)
N3 0.057(6) 0.051(4) 0.059(4) -0.003(4) -0.003(4) -0.005(4)
N4 0.085(12) 0.115(11) 0.144(13) 0.041(10) -0.002(10) 0.005(8)
C1 0.042(8) 0.171(17) 0.099(9) -0.024(10) 0.003(7) 0.001(9)
C2 0.063(11) 0.21(2) 0.086(9) -0.009(12) 0.006(8) -0.026(13)
C3 0.089(9) 0.124(9) 0.103(9) 0.013(8) -0.007(7) 0.016(8)
C4 0.104(10) 0.102(8) 0.125(9) 0.027(8) -0.006(8) 0.010(7)
C5 0.081(11) 0.097(9) 0.087(8) 0.014(8) -0.006(8) 0.020(8)
C6 0.046(7) 0.107(9) 0.070(6) 0.008(7) 0.017(5) 0.022(6)
C7 0.047(7) 0.080(7) 0.070(6) 0.007(6) 0.010(5) 0.014(6)
C8 0.040(7) 0.079(8) 0.070(6) -0.001(6) 0.009(5) 0.010(5)
C9 0.051(8) 0.074(7) 0.079(7) 0.002(6) 0.008(5) 0.000(5)
C10 0.062(9) 0.074(7) 0.091(8) 0.005(6) 0.016(7) -0.002(6)
C11 0.107(14) 0.088(9) 0.075(7) 0.013(8) 0.002(8) -0.030(8)
C12 0.099(14) 0.101(10) 0.094(9) 0.040(9) 0.004(9) 0.018(9)
C13 0.062(8) 0.082(8) 0.064(6) 0.007(6) 0.005(5) -0.003(6)
C14 0.057(8) 0.055(6) 0.069(7) -0.009(5) -0.001(5) -0.010(5)
C15 0.069(8) 0.059(6) 0.055(5) -0.010(5) 0.001(5) -0.003(5)
C16 0.086(11) 0.078(8) 0.102(9) -0.005(8) 0.038(8) -0.026(7)
C17 0.104(9) 0.085(7) 0.117(8) -0.013(7) 0.032(8) -0.011(7)
C18 0.116(15) 0.073(8) 0.106(10) 0.004(8) 0.002(10) 0.009(8)
C19 0.098(13) 0.071(8) 0.109(10) -0.002(8) -0.004(10) 0.012(8)
C20 0.070(9) 0.062(6) 0.099(9) 0.006(7) 0.016(8) -0.007(6)
C21 0.068(9) 0.087(8) 0.072(7) -0.003(7) 0.004(6) -0.002(6)
C22 0.056(10) 0.150(15) 0.112(12) 0.003(11) -0.005(8) 0.051(10)
C23 0.058(10) 0.127(13) 0.120(12) -0.033(11) 0.018(9) -0.004(8)
C24 0.067(11) 0.120(12) 0.095(9) 0.019(9) 0.009(8) -0.011(9)
C25 0.057(9) 0.077(8) 0.088(8) 0.006(6) 0.025(6) -0.006(6)
C26 0.049(8) 0.079(7) 0.083(7) 0.008(6) -0.005(6) -0.003(6)
C27 0.052(8) 0.094(9) 0.078(7) -0.009(7) 0.004(6) 0.000(6)
C28 0.065(10) 0.130(12) 0.078(8) -0.002(8) -0.008(7) -0.027(8)
C29 0.091(9) 0.125(9) 0.089(7) 0.005(7) 0.000(7) -0.008(8)
C30 0.094(14) 0.149(16) 0.077(9) -0.012(10) -0.017(8) -0.030(11)
C31 0.111(10) 0.130(10) 0.105(8) -0.027(8) -0.002(8) -0.006(8)
C32 0.075(11) 0.100(10) 0.083(8) -0.015(7) -0.008(7) -0.017(8)
C33 0.050(8) 0.107(9) 0.062(6) 0.002(6) 0.015(5) -0.002(7)
C34 0.048(7) 0.089(8) 0.060(6) 0.007(6) 0.004(5) -0.004(6)
C35 0.068(9) 0.090(9) 0.063(6) -0.007(6) 0.004(5) 0.004(6)
C36 0.048(8) 0.098(9) 0.071(6) -0.015(7) -0.003(5) -0.003(6)
C37 0.071(11) 0.154(15) 0.080(8) -0.031(9) 0.030(8) 0.003(10)
C38 0.109(14) 0.106(11) 0.081(8) -0.022(8) 0.034(9) 0.010(9)
C39 0.099(13) 0.086(9) 0.098(9) -0.029(8) 0.003(9) 0.011(8)
C40 0.070(9) 0.055(6) 0.096(8) -0.004(6) -0.010(7) 0.000(5)
C41 0.053(8) 0.073(7) 0.063(6) -0.007(5) 0.001(6) 0.017(5)
C42 0.082(9) 0.049(5) 0.055(5) 0.003(5) 0.007(5) 0.020(5)
C43 0.100(9) 0.074(6) 0.096(7) 0.008(6) 0.028(7) 0.020(6)
C44 0.144(19) 0.069(9) 0.143(15) -0.009(10) 0.017(14) 0.021(10)
C45 0.118(10) 0.091(8) 0.110(8) 0.004(7) 0.032(8) 0.004(8)
C46 0.106(15) 0.082(9) 0.100(10) 0.008(8) 0.013(9) -0.009(8)
C47 0.084(11) 0.050(6) 0.092(8) 0.010(6) -0.013(7) 0.004(6)
C48 0.043(7) 0.080(7) 0.077(6) 0.018(6) 0.003(5) 0.002(5)
C49 0.059(9) 0.095(9) 0.069(6) -0.011(7) -0.010(6) -0.004(6)
C50 0.051(10) 0.138(14) 0.115(13) 0.010(10) -0.016(8) -0.006(9)
C51 0.040(8) 0.118(12) 0.124(12) 0.002(10) 0.011(8) 0.002(8)
C52 0.065(10) 0.106(10) 0.078(7) 0.008(7) 0.019(7) 0.021(8)
C53 0.056(9) 0.101(10) 0.081(8) -0.015(7) -0.005(6) 0.013(7)
C54 0.072(11) 0.094(9) 0.099(9) 0.011(8) 0.005(8) -0.045(8)

loop_
_atom_type_symbol
_atom_type_description
_atom_type_scat_dispersion_real
_atom_type_scat_dispersion_imag
_atom_type_scat_source
C C 0.0033 0.0016 'International Tables Vol C Tables 4.2.6.8 and 6.1.1.4'
H H 0.0000 0.0000 'International Tables Vol C Tables 4.2.6.8 and 6.1.1.4'
N N 0.0061 0.0033 'International Tables Vol C Tables 4.2.6.8 and 6.1.1.4'
O O 0.0106 0.0060 'International Tables Vol C Tables 4.2.6.8 and 6.1.1.4'
S S 0.1246 0.1234 'International Tables Vol C Tables 4.2.6.8 and 6.1.1.4'

loop_
_geom_angle_atom_site_label_1
_geom_angle_atom_site_label_2
_geom_angle_atom_site_label_3
_geom_angle
O2 S1 O1 119.3(6)
O2 S1 N1 108.8(5)
O1 S1 N1 105.9(5)
O2 S1 C15 108.9(6)
O1 S1 C15 109.5(6)
N1 S1 C15 103.2(5)
O3 S2 O4 120.2(6)
O3 S2 N1 108.5(5)
O4 S2 N1 104.0(5)
O3 S2 C26 106.9(6)
O4 S2 C26 109.8(6)
N1 S2 C26 106.8(5)
O6 S3 O5 119.7(6)
O6 S3 N3 104.8(5)
O5 S3 N3 108.1(5)
O6 S3 C48 110.3(6)
O5 S3 C48 108.7(6)
N3 S3 C48 103.9(5)
O7 S4 O8 119.5(6)
O7 S4 N3 107.5(5)
O8 S4 N3 107.2(6)
O7 S4 C42 109.4(6)
O8 S4 C42 108.9(6)
N3 S4 C42 103.0(5)
C14 N1 S2 124.5(7)
C14 N1 S1 112.7(7)
S2 N1 S1 122.6(5)
C41 N3 S4 116.2(7)
C41 N3 S3 121.4(7)
S4 N3 S3 121.9(5)
C2 C1 C6 116.7(18)
C2 C1 H1 121.6
C6 C1 H1 121.6
C3 C2 C1 121.2(18)
C3 C2 H2 119.4
C1 C2 H2 119.4
C2 C3 C4 122.9(18)
C2 C3 H3 118.5
C4 C3 H3 118.5
C3 C4 C5 115.0(17)
C3 C4 H4 122.5
C5 C4 H4 122.5
C6 C5 C4 125.8(17)
C6 C5 H5 117.1
C4 C5 H5 117.1
C5 C6 C1 118.1(15)
C5 C6 C7 123.5(14)
C1 C6 C7 118.4(13)
C8 C7 C27 117.6(12)
C8 C7 C6 128.2(13)
C27 C7 C6 114.2(12)
C9 C8 C7 177.3(13)
C8 C9 C14 126.1(11)
C8 C9 C10 122.5(11)
C14 C9 C10 111.5(11)
C9 C10 C11 109.1(12)
C9 C10 H10A 109.9
C11 C10 H10A 109.9
C9 C10 H10B 109.9
C11 C10 H10B 109.9
H10A C10 H10B 108.3
C12 C11 C10 109.9(11)
C12 C11 H11A 109.7
C10 C11 H11A 109.7
C12 C11 H11B 109.7
C10 C11 H11B 109.7
H11A C11 H11B 108.2
C11 C12 C13 110.9(12)
C11 C12 H12A 109.5
C13 C12 H12A 109.5
C11 C12 H12B 109.5
C13 C12 H12B 109.5
H12A C12 H12B 108.1
C12 C13 C14 108.2(11)
C12 C13 H13A 110.1
C14 C13 H13A 110.1
C12 C13 H13B 110.1
C14 C13 H13B 110.1
H13A C13 H13B 108.4
N1 C14 C9 113.1(9)
N1 C14 C13 115.3(10)
C9 C14 C13 112.3(11)
N1 C14 H14 105.0
C9 C14 H14 105.0
C13 C14 H14 105.0
C20 C15 C16 121.8(12)
C20 C15 S1 118.8(9)
C16 C15 S1 119.3(11)
C17 C16 C15 117.3(15)
C17 C16 H16 121.3
C15 C16 H16 121.3
C18 C17 C16 119.9(15)
C18 C17 H17 120.0
C16 C17 H17 120.0
C17 C18 C19 123.0(15)
C17 C18 H18 118.5
C19 C18 H18 118.5
C18 C19 C20 120.3(17)
C18 C19 H19 119.8
C20 C19 H19 119.8
C19 C20 C15 117.6(12)
C19 C20 H20 121.2
C15 C20 H20 121.2
C26 C21 C22 118.0(13)
C26 C21 H21 121.0
C22 C21 H21 121.0
C23 C22 C21 116.4(15)
C23 C22 H22 121.8
C21 C22 H22 121.8
C22 C23 C24 124.8(16)
C22 C23 H23 117.6
C24 C23 H23 117.6
C25 C24 C23 119.7(15)
C25 C24 H24 120.2
C23 C24 H24 120.2
C26 C25 C24 116.5(14)
C26 C25 H25 121.8
C24 C25 H25 121.8
C25 C26 C21 124.5(14)
C25 C26 S2 119.7(11)
C21 C26 S2 115.8(10)
N2 C27 C7 177.5(16)
C33 C28 C29 123.4(15)
C33 C28 H28 118.3
C29 C28 H28 118.3
C30 C29 C28 117.3(16)
C30 C29 H29 121.4
C28 C29 H29 121.4
C29 C30 C31 121.7(17)
C29 C30 H30 119.2
C31 C30 H30 119.2
C30 C31 C32 124.0(18)
C30 C31 H31 118.0
C32 C31 H31 118.0
C33 C32 C31 115.7(15)
C33 C32 H32 122.1
C31 C32 H32 122.1
C32 C33 C28 117.9(13)
C32 C33 C34 120.9(12)
C28 C33 C34 121.2(12)
C35 C34 C54 117.0(11)
C35 C34 C33 126.8(12)
C54 C34 C33 116.2(12)
C34 C35 C36 178.1(13)
C35 C36 C41 123.8(11)
C35 C36 C37 124.1(13)
C41 C36 C37 112.1(12)
C38 C37 C36 111.2(13)
C38 C37 H37A 109.4
C36 C37 H37A 109.4
C38 C37 H37B 109.4
C36 C37 H37B 109.4
H37A C37 H37B 108.0
C37 C38 C39 114.0(13)
C37 C38 H38A 108.8
C39 C38 H38A 108.8
C37 C38 H38B 108.8
C39 C38 H38B 108.8
H38A C38 H38B 107.7
C40 C39 C38 111.2(11)
C40 C39 H39A 109.4
C38 C39 H39A 109.4
C40 C39 H39B 109.4
C38 C39 H39B 109.4
H39A C39 H39B 108.0
C41 C40 C39 109.0(12)
C41 C40 H40A 109.9
C39 C40 H40A 109.9
C41 C40 H40B 109.9
C39 C40 H40B 109.9
H40A C40 H40B 108.3
N3 C41 C36 114.7(10)
N3 C41 C40 113.4(11)
C36 C41 C40 113.1(11)
N3 C41 H41 104.8
C36 C41 H41 104.8
C40 C41 H41 104.8
C47 C42 C43 118.6(12)
C47 C42 S4 120.5(8)
C43 C42 S4 121.0(12)
C42 C43 C44 117.0(17)
C42 C43 H43 121.5
C44 C43 H43 121.5
C45 C44 C43 123.6(16)
C45 C44 H44 118.2
C43 C44 H44 118.2
C44 C45 C46 117.4(17)
C44 C45 H45 121.3
C46 C45 H45 121.3
C47 C46 C45 121.9(18)
C47 C46 H46 119.0
C45 C46 H46 119.0
C42 C47 C46 121.4(13)
C42 C47 H47 119.3
C46 C47 H47 119.3
C49 C48 C53 120.2(13)
C49 C48 S3 119.7(10)
C53 C48 S3 120.1(11)
C48 C49 C50 120.0(14)
C48 C49 H49 120.0
C50 C49 H49 120.0
C51 C50 C49 120.9(17)
C51 C50 H50 119.6
C49 C50 H50 119.6
C52 C51 C50 118.0(15)
C52 C51 H51 121.0
C50 C51 H51 121.0
C51 C52 C53 121.8(14)
C51 C52 H52 119.1
C53 C52 H52 119.1
C52 C53 C48 119.1(14)
C52 C53 H53 120.4
C48 C53 H53 120.4
N4 C54 C34 177.1(17)

loop_
_geom_bond_atom_site_label_1
_geom_bond_atom_site_label_2
_geom_bond_distance
S1 O2 1.434(9)
S1 O1 1.435(9)
S1 N1 1.710(10)
S1 C15 1.791(12)
S2 O3 1.441(9)
S2 O4 1.442(9)
S2 N1 1.680(9)
S2 C26 1.796(14)
S3 O6 1.462(9)
S3 O5 1.465(10)
S3 N3 1.724(9)
S3 C48 1.774(13)
S4 O7 1.439(9)
S4 O8 1.449(9)
S4 N3 1.661(10)
S4 C42 1.738(13)
N1 C14 1.496(15)
N2 C27 1.119(17)
N3 C41 1.536(15)
N4 C54 1.18(2)
C1 C2 1.43(2)
C1 C6 1.44(2)
C1 H1 0.9500
C2 C3 1.35(3)
C2 H2 0.9500
C3 C4 1.39(2)
C3 H3 0.9500
C4 C5 1.40(2)
C4 H4 0.9500
C5 C6 1.342(18)
C5 H5 0.9500
C6 C7 1.490(17)
C7 C8 1.313(16)
C7 C27 1.473(19)
C8 C9 1.314(16)
C9 C14 1.514(17)
C9 C10 1.555(17)
C10 C11 1.60(2)
C10 H10A 0.9900
C10 H10B 0.9900
C11 C12 1.51(2)
C11 H11A 0.9900
C11 H11B 0.9900
C12 C13 1.561(18)
C12 H12A 0.9900
C12 H12B 0.9900
C13 C14 1.558(17)
C13 H13A 0.9900
C13 H13B 0.9900
C14 H14 1.0000
C15 C20 1.412(18)
C15 C16 1.395(17)
C16 C17 1.44(2)
C16 H16 0.9500
C17 C18 1.34(2)
C17 H17 0.9500
C18 C19 1.36(2)
C18 H18 0.9500
C19 C20 1.412(18)
C19 H19 0.9500
C20 H20 0.9500
C21 C26 1.391(18)
C21 C22 1.44(2)
C21 H21 0.9500
C22 C23 1.37(2)
C22 H22 0.9500
C23 C24 1.39(2)
C23 H23 0.9500
C24 C25 1.39(2)
C24 H24 0.9500
C25 C26 1.400(17)
C25 H25 0.9500
C28 C33 1.402(19)
C28 C29 1.40(2)
C28 H28 0.9500
C29 C30 1.35(2)
C29 H29 0.9500
C30 C31 1.33(2)
C30 H30 0.9500
C31 C32 1.42(2)
C31 H31 0.9500
C32 C33 1.41(2)
C32 H32 0.9500
C33 C34 1.501(17)
C34 C35 1.330(19)
C34 C54 1.46(2)
C35 C36 1.321(19)
C36 C41 1.535(19)
C36 C37 1.555(17)
C37 C38 1.46(2)
C37 H37A 0.9900
C37 H37B 0.9900
C38 C39 1.55(2)
C38 H38A 0.9900
C38 H38B 0.9900
C39 C40 1.554(18)
C39 H39A 0.9900
C39 H39B 0.9900
C40 C41 1.540(18)
C40 H40A 0.9900
C40 H40B 0.9900
C41 H41 1.0000
C42 C47 1.399(19)
C42 C43 1.455(17)
C43 C44 1.43(2)
C43 H43 0.9500
C44 C45 1.41(3)
C44 H44 0.9500
C45 C46 1.38(2)
C45 H45 0.9500
C46 C47 1.409(18)
C46 H46 0.9500
C47 H47 0.9500
C48 C49 1.415(18)
C48 C53 1.393(17)
C49 C50 1.38(2)
C49 H49 0.9500
C50 C51 1.42(2)
C50 H50 0.9500
C51 C52 1.40(2)
C51 H51 0.9500
C52 C53 1.40(2)
C52 H52 0.9500
C53 H53 0.9500
